data_2014376
loop_
_publ_author_name
'Rotondo, Archimede'

_publ_section_title
;
 (6,7-Dimethyl-2,3-di-2-pyridylquinoxaline)bis(3-methylpyridine)platinum(II)
 bis(hexafluorophosphate) acetone solvate 0.5-hydrate
;
_journal_coeditor_code RB1020
_journal_issue 1
_journal_name_full 'Acta Crystallographica Section C'
_journal_page_first m19
_journal_page_last m21
_journal_paper_doi 10.1107/S0108270105040163
_journal_volume 62
_journal_year 2006
_chemical_formula_iupac '[Pt (C20 H16 N4) (C6 H7 N)2] (P F6)2, C3 H6 O, 0.5H2 O'
_chemical_formula_moiety 'C32 H30 N6 Pt 2+, , 2F6 P -, C3 H6 O, 0.5H2 O'
_chemical_formula_sum 'C35 H37 F12 N6 O1.5 P2 Pt'
_chemical_formula_weight 1050.735
_chemical_name_systematic
;
(6,7-Dimethyl-2,3-di-2-pyridylquinoxaline)bis(3-methylpyridine)platinum(II)
bis(hexafluorophosphate) acetone solvate 0.5-hydrate
;
_space_group_IT_number 14
_symmetry_cell_setting monoclinic
_symmetry_space_group_name_Hall '-P 2yn'
_symmetry_space_group_name_H-M 'P 1 21/n 1'
_audit_creation_method 'WinGX routine CIF_UPDATE'
_cell_angle_alpha 90
_cell_angle_beta 96.620(15)
_cell_angle_gamma 90
_cell_formula_units_Z 4
_cell_length_a 9.815(3)
_cell_length_b 13.105(3)
_cell_length_c 32.039(7)
_cell_measurement_reflns_used 26
_cell_measurement_temperature 298(2)
_cell_measurement_theta_max 12.54
_cell_measurement_theta_min 3.87
_cell_volume 4093.6(18)
_computing_cell_refinement XSCANS
_computing_data_collection 'XSCANS (Siemens, 1993)'
_computing_data_reduction 'XPREPW (Bruker, 1997)'
_computing_molecular_graphics 'XPW (Bruker, 1997)'
_computing_publication_material 'PARST97 (Nardelli, 1995) and WinGX-PC (Version 1.6.4.05; Farrugia, 1999)'
_computing_structure_refinement 'SHELXL97 (Sheldrick, 1997)'
_computing_structure_solution 'SIR97 (Altomare <i>et al.</i>,  1999)'
_diffrn_measured_fraction_theta_full 1
_diffrn_measured_fraction_theta_max 1
_diffrn_measurement_device_type 'Bruker P4'
_diffrn_measurement_method \w
_diffrn_radiation_type MoK\a
_diffrn_radiation_wavelength 0.71073
_diffrn_reflns_av_R_equivalents 0.065
_diffrn_reflns_limit_h_max 11
_diffrn_reflns_limit_h_min -1
_diffrn_reflns_limit_k_max 15
_diffrn_reflns_limit_k_min -1
_diffrn_reflns_limit_l_max 38
_diffrn_reflns_limit_l_min -38
_diffrn_reflns_number 9390
_diffrn_reflns_theta_full 25
_diffrn_reflns_theta_max 25
_diffrn_reflns_theta_min 2.01
_diffrn_standards_decay_% 6.77
_diffrn_standards_interval_count 196
_diffrn_standards_number 3
_exptl_absorpt_coefficient_mu 3.599
_exptl_absorpt_correction_T_max 0.757
_exptl_absorpt_correction_T_min 0.506
_exptl_absorpt_correction_type empirical
_exptl_absorpt_process_details
;
(North <i>et al.</i>,  1968)
;
_exptl_crystal_colour colourless
_exptl_crystal_density_diffrn 1.705
_exptl_crystal_density_method none
_exptl_crystal_description prism
_exptl_crystal_F_000 2068
_exptl_crystal_size_max 0.22
_exptl_crystal_size_mid 0.18
_exptl_crystal_size_min 0.08
_refine_diff_density_max 0.831
_refine_diff_density_min -0.708
_refine_ls_extinction_method none
_refine_ls_goodness_of_fit_ref 1.016
_refine_ls_hydrogen_treatment constr
_refine_ls_matrix_type full
_refine_ls_number_parameters 532
_refine_ls_number_reflns 7214
_refine_ls_number_restraints 6
_refine_ls_restrained_S_all 1.016
_refine_ls_R_factor_gt 0.067
_refine_ls_shift/su_max 0.002
_refine_ls_structure_factor_coef Fsqd
_refine_ls_weighting_details 'calc w=1/[\s^2^(Fo^2^)+(0.023P)^2^+10.6011P] where P=(Fo^2^+2Fc^2^)/3'
_refine_ls_weighting_scheme calc
_refine_ls_wR_factor_ref 0.1219
_reflns_number_gt 3904
_reflns_number_total 7214
_reflns_threshold_expression I>2\s(I)
_cod_data_source_file rb1020.cif
_cod_data_source_block I
_cod_depositor_comments
;
The following automatic conversions were performed:
'_symmetry_cell_setting' value 'Monoclinic' changed to 'monoclinic'
according to '/home/saulius/struct/CIF-dictionaries/cif_core.dic'
dictionary named 'cif_core.dic' version 2.4.1 from 2010-06-29.

Automatic conversion script
Id: cif_fix_enum 1527 2010-12-29 10:47:43Z saulius 

The following automatic conversions were performed:

'_symmetry_cell_setting' value 'Monoclinic' changed to 'monoclinic'
according to /home/saulius/struct/CIF-dictionaries/cif_core.dic
dictionary named 'cif_core.dic' version 2.4.1 from 2010-06-29.

Automatic conversion script
Id: cif_fix_values 1715 2011-07-08 13:25:40Z adriana 
;
_cod_original_sg_symbol_H-M 'P 21/n'
_cod_database_code 2014376

loop_
_symmetry_equiv_pos_as_xyz
'x, y, z'
'-x+1/2, y+1/2, -z+1/2'
'-x, -y, -z'
'x-1/2, -y-1/2, z-1/2'

loop_
_atom_site_label
_atom_site_fract_x
_atom_site_fract_y
_atom_site_fract_z
_atom_site_U_iso_or_equiv
_atom_site_adp_type
_atom_site_calc_flag
_atom_site_refinement_flags
_atom_site_occupancy
_atom_site_disorder_assembly
_atom_site_disorder_group
_atom_site_type_symbol
Pt1 0.49093(5) 0.20441(4) 0.615543(15) 0.03917(14) Uani d . 1 . . Pt
N1 0.4041(10) 0.3138(8) 0.6480(3) 0.048(3) Uani d . 1 . . N
C2 0.4703(14) 0.3991(10) 0.6602(4) 0.055(4) Uani d . 1 . . C
H2 0.5591 0.4076 0.6534 0.066 Uiso calc R 1 . . H
C3 0.4153(15) 0.4741(11) 0.6820(5) 0.066(4) Uani d . 1 . . C
H3 0.465 0.5325 0.6904 0.079 Uiso calc R 1 . . H
C4 0.2847(17) 0.4608(11) 0.6910(5) 0.075(5) Uani d . 1 . . C
H4 0.2436 0.5115 0.7056 0.09 Uiso calc R 1 . . H
C5 0.2115(14) 0.3735(10) 0.6791(4) 0.059(4) Uani d . 1 . . C
H5 0.1234 0.3638 0.6864 0.071 Uiso calc R 1 . . H
C6 0.2721(13) 0.3012(11) 0.6560(3) 0.048(3) Uani d . 1 . . C
C7 0.2009(10) 0.2047(11) 0.6419(3) 0.042(3) Uani d . 1 . . C
N8 0.1467(10) 0.1542(8) 0.6711(3) 0.048(3) Uani d . 1 . . N
C9 0.0776(13) 0.0685(10) 0.6601(4) 0.048(3) Uani d . 1 . . C
C10 0.0251(13) 0.0056(11) 0.6899(4) 0.060(4) Uani d . 1 . . C
H10 0.0385 0.0244 0.7181 0.072 Uiso calc R 1 . . H
C11 -0.0441(14) -0.0809(11) 0.6792(5) 0.060(4) Uani d . 1 . . C
C12 -0.0674(13) -0.1143(10) 0.6357(5) 0.061(4) Uani d . 1 . . C
C13 -0.0168(15) -0.0515(10) 0.6063(5) 0.066(4) Uani d . 1 . . C
H13 -0.0309 -0.0704 0.5782 0.079 Uiso calc R 1 . . H
C14 0.0542(11) 0.0385(9) 0.6170(4) 0.040(3) Uani d . 1 . . C
N15 0.1067(10) 0.0959(8) 0.5869(3) 0.047(3) Uani d . 1 . . N
C16 0.1777(11) 0.1770(9) 0.5983(3) 0.038(3) Uani d . 1 . . C
C17 0.2267(12) 0.2365(8) 0.5637(3) 0.037(3) Uani d . 1 . . C
C18 0.1371(12) 0.2734(9) 0.5310(4) 0.047(3) Uani d . 1 . . C
H18 0.0433 0.2622 0.5302 0.056 Uiso calc R 1 . . H
C19 0.1891(14) 0.3272(9) 0.4992(4) 0.060(4) Uani d . 1 . . C
H19 0.1292 0.355 0.4776 0.073 Uiso calc R 1 . . H
C20 0.3281(14) 0.3401(10) 0.4993(4) 0.062(4) Uani d . 1 . . C
H20 0.3644 0.3738 0.4775 0.074 Uiso calc R 1 . . H
C21 0.4110(12) 0.3008(11) 0.5331(4) 0.054(3) Uani d . 1 . . C
H21 0.5054 0.309 0.5338 0.065 Uiso calc R 1 . . H
N22 0.3634(9) 0.2512(7) 0.5652(3) 0.043(3) Uani d . 1 . . N
C23 -0.0992(16) -0.1473(11) 0.7129(4) 0.093(6) Uani d . 1 . . C
H23A -0.0792 -0.1152 0.7399 0.14 Uiso calc R 1 . . H
H23B -0.0562 -0.2131 0.7135 0.14 Uiso calc R 1 . . H
H23C -0.1966 -0.155 0.7065 0.14 Uiso calc R 1 . . H
C24 -0.1449(14) -0.2096(12) 0.6238(4) 0.091(5) Uani d . 1 . . C
H24A -0.0956 -0.2672 0.6363 0.137 Uiso calc R 1 . . H
H24B -0.1554 -0.2168 0.5937 0.137 Uiso calc R 1 . . H
H24C -0.2337 -0.2061 0.6335 0.137 Uiso calc R 1 . . H
N25 0.5684(9) 0.0925(7) 0.5818(3) 0.039(2) Uani d . 1 . . N
C26 0.5179(14) -0.0012(10) 0.5833(4) 0.060(4) Uani d . 1 . . C
H26 0.4515 -0.0157 0.6009 0.072 Uiso calc R 1 . . H
C27 0.5639(17) -0.0766(11) 0.5587(5) 0.080(5) Uani d . 1 . . C
H27 0.53 -0.1425 0.5606 0.096 Uiso calc R 1 . . H
C28 0.6566(15) -0.0576(12) 0.5320(5) 0.075(5) Uani d . 1 . . C
H28 0.6858 -0.1092 0.5153 0.09 Uiso calc R 1 . . H
C29 0.7076(13) 0.0403(11) 0.5300(4) 0.054(4) Uani d . 1 . . C
C30 0.6614(13) 0.1125(10) 0.5557(4) 0.050(3) Uani d . 1 . . C
H30 0.6962 0.1784 0.555 0.06 Uiso calc R 1 . . H
C31 0.8129(13) 0.0666(11) 0.5005(4) 0.080(5) Uani d . 1 . . C
H31A 0.7719 0.1106 0.4786 0.12 Uiso calc R 1 . . H
H31B 0.844 0.0052 0.4884 0.12 Uiso calc R 1 . . H
H31C 0.8893 0.1008 0.516 0.12 Uiso calc R 1 . . H
N32 0.6133(10) 0.1672(7) 0.6678(3) 0.044(3) Uani d . 1 . . N
C33 0.7379(13) 0.2082(12) 0.6750(4) 0.060(4) Uani d . 1 . . C
H33 0.7711 0.2451 0.6535 0.072 Uiso calc R 1 . . H
C34 0.8197(14) 0.1987(13) 0.7125(5) 0.075(4) Uani d . 1 . . C
H34 0.9065 0.2282 0.7162 0.09 Uiso calc R 1 . . H
C35 0.7717(15) 0.1449(11) 0.7447(4) 0.066(4) Uani d . 1 . . C
H35 0.8232 0.1408 0.7709 0.079 Uiso calc R 1 . . H
C36 0.6470(16) 0.0976(11) 0.7375(4) 0.062(4) Uani d . 1 . . C
C37 0.5671(14) 0.1115(10) 0.6993(4) 0.061(4) Uani d . 1 . . C
H37 0.4803 0.0822 0.6951 0.073 Uiso calc R 1 . . H
C38 0.5895(19) 0.0333(14) 0.7703(5) 0.123(7) Uani d . 1 . . C
H38A 0.6606 -0.0095 0.7839 0.184 Uiso calc R 1 . . H
H38B 0.5164 -0.0084 0.7572 0.184 Uiso calc R 1 . . H
H38C 0.555 0.0769 0.7908 0.184 Uiso calc R 1 . . H
P1 0.8492(5) 0.4298(3) 0.58960(14) 0.0694(12) Uani d . 1 . . P
F1 0.9960(14) 0.4519(14) 0.5992(5) 0.246(9) Uani d . 1 . . F
F2 0.8824(15) 0.3148(8) 0.5899(4) 0.181(6) Uani d . 1 . . F
F3 0.8115(16) 0.5435(8) 0.5889(4) 0.172(6) Uani d . 1 . . F
F4 0.7015(11) 0.3964(12) 0.5819(4) 0.200(6) Uani d . 1 . . F
F5 0.8687(15) 0.4354(10) 0.5433(3) 0.178(6) Uani d . 1 . . F
F6 0.8313(15) 0.4253(8) 0.6364(3) 0.162(5) Uani d . 1 . . F
P2 0.1088(6) 0.3141(4) 0.82095(17) 0.0943(16) Uani d . 1 . . P
F7 -0.0379(11) 0.3664(9) 0.8178(4) 0.165(5) Uani d . 1 . . F
F8 0.2520(11) 0.2630(10) 0.8264(4) 0.174(6) Uani d . 1 . . F
F9 0.0507(15) 0.2211(11) 0.7999(7) 0.259(9) Uani d U 1 . . F
F10 0.131(2) 0.3544(13) 0.7791(4) 0.252(9) Uani d . 1 . . F
F11 0.0813(17) 0.2771(16) 0.8635(5) 0.269(10) Uani d . 1 . . F
F12 0.1619(13) 0.4114(12) 0.8392(6) 0.227(8) Uani d . 1 . . F
C39 0.632(3) 0.4384(16) 0.4268(7) 0.202(13) Uani d . 1 . . C
H39A 0.6939 0.4691 0.4092 0.303 Uiso calc R 1 . . H
H39B 0.6128 0.4862 0.448 0.303 Uiso calc R 1 . . H
H39C 0.5488 0.4198 0.41 0.303 Uiso calc R 1 . . H
C40 0.8350(17) 0.3230(16) 0.4351(6) 0.144(9) Uani d . 1 . . C
H40A 0.8966 0.3778 0.4439 0.216 Uiso calc R 1 . . H
H40B 0.8297 0.315 0.4052 0.216 Uiso calc R 1 . . H
H40C 0.8682 0.2609 0.4486 0.216 Uiso calc R 1 . . H
C41 0.697(2) 0.3465(14) 0.4470(5) 0.091(6) Uani d . 1 . . C
O42 0.6383(12) 0.2900(10) 0.4682(4) 0.109(4) Uani d . 1 . . O
O43 0.325(2) 0.172(2) 0.7534(8) 0.122(9) Uani d PG 0.5 . . O
H43A 0.2505 0.198 0.7689 0.183 Uiso d PG 0.5 . . H
H43B 0.2843 0.1174 0.7343 0.183 Uiso d PG 0.5 . . H

loop_
_atom_site_aniso_label
_atom_site_aniso_U_11
_atom_site_aniso_U_22
_atom_site_aniso_U_33
_atom_site_aniso_U_12
_atom_site_aniso_U_13
_atom_site_aniso_U_23
Pt1 0.0421(2) 0.0388(2) 0.0369(2) 0.0005(4) 0.00563(18) 0.0011(3)
N1 0.050(7) 0.055(8) 0.035(5) -0.003(7) -0.005(5) 0.003(6)
C2 0.059(10) 0.053(9) 0.056(9) 0.003(8) 0.021(8) 0.001(8)
C3 0.063(11) 0.046(9) 0.088(12) -0.005(9) 0.006(9) -0.017(9)
C4 0.084(12) 0.054(10) 0.087(12) 0.020(10) 0.007(10) -0.040(9)
C5 0.059(9) 0.055(9) 0.066(10) -0.005(8) 0.013(8) -0.018(8)
C6 0.056(8) 0.046(8) 0.038(7) 0.006(9) -0.004(6) -0.005(8)
C7 0.027(6) 0.064(8) 0.036(6) 0.001(8) 0.009(5) -0.003(8)
N8 0.056(7) 0.051(7) 0.041(6) -0.007(6) 0.022(6) -0.016(5)
C9 0.050(9) 0.043(8) 0.054(9) 0.009(7) 0.016(7) -0.003(7)
C10 0.065(10) 0.066(10) 0.050(9) 0.005(9) 0.011(8) 0.009(8)
C11 0.056(9) 0.062(10) 0.062(10) -0.009(8) -0.002(8) 0.019(8)
C12 0.047(9) 0.046(9) 0.088(12) -0.005(8) -0.007(8) 0.017(9)
C13 0.064(10) 0.057(9) 0.071(11) -0.008(9) -0.011(9) -0.011(8)
C14 0.033(7) 0.039(7) 0.046(8) -0.003(6) -0.004(6) 0.003(7)
N15 0.062(7) 0.041(6) 0.043(6) -0.006(6) 0.018(6) -0.001(5)
C16 0.038(7) 0.045(9) 0.033(7) 0.005(6) 0.006(6) -0.002(6)
C17 0.037(7) 0.037(7) 0.039(7) -0.005(6) 0.011(6) -0.009(6)
C18 0.032(7) 0.048(9) 0.059(8) -0.001(6) 0.000(6) 0.003(7)
C19 0.070(10) 0.046(9) 0.064(9) -0.003(8) 0.005(8) 0.023(7)
C20 0.058(9) 0.070(10) 0.057(9) -0.012(8) 0.002(8) 0.023(8)
C21 0.051(8) 0.057(8) 0.054(8) 0.004(9) 0.009(7) 0.008(9)
N22 0.040(6) 0.045(6) 0.045(6) -0.001(5) 0.012(5) 0.005(5)
C23 0.118(14) 0.090(12) 0.078(11) -0.028(11) 0.036(11) 0.020(10)
C24 0.095(12) 0.077(11) 0.107(12) -0.021(12) 0.031(10) -0.008(12)
N25 0.033(6) 0.043(7) 0.040(6) 0.008(5) 0.002(5) -0.003(5)
C26 0.070(10) 0.035(8) 0.076(11) 0.001(8) 0.013(8) 0.011(8)
C27 0.106(14) 0.048(10) 0.092(13) 0.028(10) 0.034(11) -0.001(9)
C28 0.073(12) 0.079(13) 0.076(12) 0.021(10) 0.022(10) -0.025(10)
C29 0.047(9) 0.060(10) 0.056(9) 0.018(8) 0.011(7) 0.001(8)
C30 0.053(9) 0.037(8) 0.060(9) -0.010(7) 0.005(7) -0.014(7)
C31 0.070(10) 0.095(12) 0.079(11) 0.017(10) 0.031(9) -0.024(10)
N32 0.038(6) 0.037(6) 0.058(7) 0.007(5) 0.011(5) -0.003(5)
C33 0.053(8) 0.070(9) 0.055(8) -0.002(10) 0.003(7) 0.002(10)
C34 0.052(9) 0.081(11) 0.089(11) 0.011(11) -0.006(9) -0.002(12)
C35 0.062(10) 0.080(11) 0.052(9) -0.001(9) -0.014(8) 0.000(9)
C36 0.080(11) 0.060(10) 0.044(9) 0.006(9) 0.001(9) 0.010(8)
C37 0.063(10) 0.061(9) 0.061(9) -0.011(8) 0.014(8) 0.012(8)
C38 0.142(18) 0.131(17) 0.092(14) -0.033(15) -0.008(13) 0.035(13)
P1 0.071(3) 0.065(3) 0.073(3) -0.017(3) 0.014(2) 0.005(2)
F1 0.111(11) 0.33(2) 0.28(2) -0.094(14) -0.052(12) 0.059(16)
F2 0.264(16) 0.092(9) 0.212(13) 0.034(10) 0.135(12) 0.031(9)
F3 0.290(18) 0.078(8) 0.164(11) 0.026(10) 0.094(12) 0.015(7)
F4 0.077(8) 0.274(18) 0.242(16) -0.031(11) -0.014(9) -0.069(14)
F5 0.277(16) 0.182(12) 0.089(8) 0.057(12) 0.077(10) 0.033(8)
F6 0.290(16) 0.127(9) 0.075(7) -0.035(11) 0.039(9) -0.009(7)
P2 0.098(4) 0.081(4) 0.098(4) -0.010(3) -0.014(3) 0.008(3)
F7 0.097(9) 0.142(10) 0.251(15) 0.002(8) 0.004(9) 0.019(10)
F8 0.127(9) 0.207(15) 0.176(11) 0.069(10) -0.027(8) -0.043(10)
F9 0.210(15) 0.118(11) 0.42(3) -0.029(12) -0.096(16) -0.102(16)
F10 0.41(3) 0.242(18) 0.118(10) 0.120(19) 0.095(14) 0.069(12)
F11 0.243(17) 0.38(3) 0.200(14) 0.070(18) 0.085(13) 0.185(17)
F12 0.137(11) 0.191(15) 0.36(2) -0.066(11) 0.051(13) -0.153(16)
C39 0.29(3) 0.125(19) 0.21(3) 0.09(2) 0.08(2) 0.064(19)
C40 0.087(14) 0.20(3) 0.152(19) -0.032(16) 0.048(13) 0.046(18)
C41 0.124(17) 0.096(15) 0.051(10) -0.015(13) 0.008(11) 0.010(10)
O42 0.129(10) 0.104(9) 0.100(9) -0.013(10) 0.035(8) 0.000(9)
O43 0.12(2) 0.14(3) 0.10(2) 0.007(19) -0.003(16) 0.003(16)

loop_
_atom_type_symbol
_atom_type_description
_atom_type_scat_dispersion_real
_atom_type_scat_dispersion_imag
_atom_type_scat_source
C C 0.0033 0.0016 'International Tables Vol C Tables 4.2.6.8 and 6.1.1.4'
H H 0 0 'International Tables Vol C Tables 4.2.6.8 and 6.1.1.4'
N N 0.0061 0.0033 'International Tables Vol C Tables 4.2.6.8 and 6.1.1.4'
O O 0.0106 0.006 'International Tables Vol C Tables 4.2.6.8 and 6.1.1.4'
F F 0.0171 0.0103 'International Tables Vol C Tables 4.2.6.8 and 6.1.1.4'
P P 0.1023 0.0942 'International Tables Vol C Tables 4.2.6.8 and 6.1.1.4'
Pt Pt -1.7033 8.3905 'International Tables Vol C Tables 4.2.6.8 and 6.1.1.4'

loop_
_geom_angle_atom_site_label_1
_geom_angle_atom_site_label_2
_geom_angle_atom_site_label_3
_geom_angle
_geom_angle_publ_flag
N32 Pt1 N1 89.4(4) yes
N32 Pt1 N22 175.7(4) ?
N1 Pt1 N22 86.3(4) yes
N32 Pt1 N25 92.5(4) yes
N1 Pt1 N25 177.1(4) ?
N22 Pt1 N25 91.7(4) yes
C2 N1 C6 119.4(12) ?
C2 N1 Pt1 121.8(9) ?
C6 N1 Pt1 118.7(9) ?
N1 C2 C3 123.5(13) ?
N1 C2 H2 118.2 ?
C3 C2 H2 118.2 ?
C2 C3 C4 117.3(14) ?
C2 C3 H3 121.3 ?
C4 C3 H3 121.3 ?
C3 C4 C5 121.3(14) ?
C3 C4 H4 119.3 ?
C5 C4 H4 119.3 ?
C6 C5 C4 118.4(13) ?
C6 C5 H5 120.8 ?
C4 C5 H5 120.8 ?
N1 C6 C5 119.8(13) ?
N1 C6 C7 118.0(12) ?
C5 C6 C7 122.1(12) ?
N8 C7 C16 122.5(12) ?
N8 C7 C6 115.2(10) ?
C16 C7 C6 121.8(11) ?
C7 N8 C9 118.1(11) ?
N8 C9 C10 121.9(13) ?
N8 C9 C14 120.3(12) ?
C10 C9 C14 117.7(12) ?
C11 C10 C9 122.3(13) ?
C11 C10 H10 118.8 ?
C9 C10 H10 118.8 ?
C10 C11 C12 121.2(13) ?
C10 C11 C23 120.4(14) ?
C12 C11 C23 118.4(13) ?
C13 C12 C11 116.4(13) ?
C13 C12 C24 122.4(14) ?
C11 C12 C24 121.3(13) ?
C12 C13 C14 123.0(13) ?
C12 C13 H13 118.5 ?
C14 C13 H13 118.5 ?
N15 C14 C13 120.7(12) ?
N15 C14 C9 119.9(11) ?
C13 C14 C9 119.4(12) ?
C16 N15 C14 118.9(10) ?
N15 C16 C7 120.0(11) ?
N15 C16 C17 115.5(10) ?
C7 C16 C17 124.5(11) ?
N22 C17 C18 121.4(11) ?
N22 C17 C16 117.1(11) ?
C18 C17 C16 121.5(11) ?
C17 C18 C19 118.9(11) ?
C17 C18 H18 120.6 ?
C19 C18 H18 120.6 ?
C20 C19 C18 120.8(13) ?
C20 C19 H19 119.6 ?
C18 C19 H19 119.6 ?
C19 C20 C21 116.8(12) ?
C19 C20 H20 121.6 ?
C21 C20 H20 121.6 ?
N22 C21 C20 123.8(12) ?
N22 C21 H21 118.1 ?
C20 C21 H21 118.1 ?
C21 N22 C17 118.3(10) ?
C21 N22 Pt1 121.3(8) ?
C17 N22 Pt1 120.4(8) ?
C11 C23 H23A 109.5 ?
C11 C23 H23B 109.5 ?
H23A C23 H23B 109.5 ?
C11 C23 H23C 109.5 ?
H23A C23 H23C 109.5 ?
H23B C23 H23C 109.5 ?
C12 C24 H24A 109.5 ?
C12 C24 H24B 109.5 ?
H24A C24 H24B 109.5 ?
C12 C24 H24C 109.5 ?
H24A C24 H24C 109.5 ?
H24B C24 H24C 109.5 ?
C26 N25 C30 119.4(11) ?
C26 N25 Pt1 119.2(9) ?
C30 N25 Pt1 121.3(9) ?
N25 C26 C27 119.8(13) ?
N25 C26 H26 120.1 ?
C27 C26 H26 120.1 ?
C28 C27 C26 121.6(15) ?
C28 C27 H27 119.2 ?
C26 C27 H27 119.2 ?
C27 C28 C29 118.6(14) ?
C27 C28 H28 120.7 ?
C29 C28 H28 120.7 ?
C30 C29 C28 117.9(13) ?
C30 C29 C31 121.0(14) ?
C28 C29 C31 121.1(13) ?
N25 C30 C29 122.7(12) ?
N25 C30 H30 118.6 ?
C29 C30 H30 118.6 ?
C29 C31 H31A 109.5 ?
C29 C31 H31B 109.5 ?
H31A C31 H31B 109.5 ?
C29 C31 H31C 109.5 ?
H31A C31 H31C 109.5 ?
H31B C31 H31C 109.5 ?
C33 N32 C37 117.8(11) ?
C33 N32 Pt1 119.7(9) ?
C37 N32 Pt1 122.0(9) ?
N32 C33 C34 123.2(14) ?
N32 C33 H33 118.4 ?
C34 C33 H33 118.4 ?
C33 C34 C35 119.1(14) ?
C33 C34 H34 120.4 ?
C35 C34 H34 120.4 ?
C36 C35 C34 118.9(14) ?
C36 C35 H35 120.6 ?
C34 C35 H35 120.6 ?
C35 C36 C37 119.6(14) ?
C35 C36 C38 122.4(14) ?
C37 C36 C38 118.0(15) ?
N32 C37 C36 121.3(13) ?
N32 C37 H37 119.3 ?
C36 C37 H37 119.3 ?
C36 C38 H38A 109.5 ?
C36 C38 H38B 109.5 ?
H38A C38 H38B 109.5 ?
C36 C38 H38C 109.5 ?
H38A C38 H38C 109.5 ?
H38B C38 H38C 109.5 ?
F1 P1 F4 174.1(10) ?
F1 P1 F5 88.0(9) ?
F4 P1 F5 94.6(8) ?
F1 P1 F6 91.3(9) ?
F4 P1 F6 86.2(8) ?
F5 P1 F6 179.1(9) ?
F1 P1 F3 92.3(9) ?
F4 P1 F3 93.1(9) ?
F5 P1 F3 89.8(7) ?
F6 P1 F3 89.8(7) ?
F1 P1 F2 89.5(9) ?
F4 P1 F2 85.2(8) ?
F5 P1 F2 90.2(7) ?
F6 P1 F2 90.3(7) ?
F3 P1 F2 178.3(9) ?
F12 P2 F9 175.7(11) ?
F12 P2 F10 88.3(11) ?
F9 P2 F10 88.3(11) ?
F12 P2 F11 90.6(11) ?
F9 P2 F11 92.7(11) ?
F10 P2 F11 177.3(10) ?
F12 P2 F8 93.1(8) ?
F9 P2 F8 89.6(8) ?
F10 P2 F8 91.8(9) ?
F11 P2 F8 90.7(8) ?
F12 P2 F7 85.9(8) ?
F9 P2 F7 91.6(8) ?
F10 P2 F7 90.9(8) ?
F11 P2 F7 86.6(8) ?
F8 P2 F7 177.1(8) ?
C41 C39 H39A 109.5 ?
C41 C39 H39B 109.5 ?
H39A C39 H39B 109.5 ?
C41 C39 H39C 109.5 ?
H39A C39 H39C 109.5 ?
H39B C39 H39C 109.5 ?
C41 C40 H40A 109.5 ?
C41 C40 H40B 109.5 ?
H40A C40 H40B 109.5 ?
C41 C40 H40C 109.5 ?
H40A C40 H40C 109.5 ?
H40B C40 H40C 109.5 ?
O42 C41 C39 123(2) ?
O42 C41 C40 122.1(19) ?
C39 C41 C40 114.5(18) ?
H43A O43 H43B 107 ?

loop_
_geom_bond_atom_site_label_1
_geom_bond_atom_site_label_2
_geom_bond_site_symmetry_2
_geom_bond_distance
_geom_bond_publ_flag
Pt1 N32 . 2.005(10) yes
Pt1 N1 . 2.017(10) yes
Pt1 N22 . 2.019(9) yes
Pt1 N25 . 2.022(9) yes
N1 C2 . 1.328(15) ?
N1 C6 . 1.360(14) ?
C2 C3 . 1.354(16) ?
C2 H2 . 0.93 ?
C3 C4 . 1.359(18) ?
C3 H3 . 0.93 ?
C4 C5 . 1.381(17) ?
C4 H4 . 0.93 ?
C5 C6 . 1.377(16) ?
C5 H5 . 0.93 ?
C6 C7 . 1.491(18) ?
C7 N8 . 1.308(13) ?
C7 C16 . 1.436(14) ?
N8 C9 . 1.338(14) ?
C9 C10 . 1.404(16) ?
C9 C14 . 1.429(16) ?
C10 C11 . 1.345(17) ?
C10 H10 . 0.93 ?
C11 C12 . 1.452(18) ?
C11 C23 . 1.534(16) ?
C12 C13 . 1.385(17) ?
C12 C24 . 1.489(17) ?
C13 C14 . 1.393(16) ?
C13 H13 . 0.93 ?
C14 N15 . 1.371(14) ?
N15 C16 . 1.300(13) ?
C16 C17 . 1.478(14) ?
C17 N22 . 1.351(13) ?
C17 C18 . 1.376(14) ?
C18 C19 . 1.382(15) ?
C18 H18 . 0.93 ?
C19 C20 . 1.375(16) ?
C19 H19 . 0.93 ?
C20 C21 . 1.378(15) ?
C20 H20 . 0.93 ?
C21 N22 . 1.345(13) ?
C21 H21 . 0.93 ?
C23 H23A . 0.96 ?
C23 H23B . 0.96 ?
C23 H23C . 0.96 ?
C24 H24A . 0.96 ?
C24 H24B . 0.96 ?
C24 H24C . 0.96 ?
N25 C26 . 1.327(14) ?
N25 C30 . 1.332(13) ?
C26 C27 . 1.371(17) ?
C26 H26 . 0.93 ?
C27 C28 . 1.342(18) ?
C27 H27 . 0.93 ?
C28 C29 . 1.382(18) ?
C28 H28 . 0.93 ?
C29 C30 . 1.366(16) ?
C29 C31 . 1.517(17) ?
C30 H30 . 0.93 ?
C31 H31A . 0.96 ?
C31 H31B . 0.96 ?
C31 H31C . 0.96 ?
N32 C33 . 1.331(14) ?
N32 C37 . 1.365(14) ?
C33 C34 . 1.373(16) ?
C33 H33 . 0.93 ?
C34 C35 . 1.377(18) ?
C34 H34 . 0.93 ?
C35 C36 . 1.368(18) ?
C35 H35 . 0.93 ?
C36 C37 . 1.388(16) ?
C36 C38 . 1.507(19) ?
C37 H37 . 0.93 ?
C38 H38A . 0.96 ?
C38 H38B . 0.96 ?
C38 H38C . 0.96 ?
P1 F1 . 1.468(13) ?
P1 F4 . 1.506(11) ?
P1 F5 . 1.518(10) ?
P1 F6 . 1.530(10) ?
P1 F3 . 1.535(11) ?
P1 F2 . 1.542(11) ?
P2 F12 . 1.472(13) ?
P2 F9 . 1.475(13) ?
P2 F10 . 1.479(13) ?
P2 F11 . 1.499(13) ?
P2 F8 . 1.549(11) ?
P2 F7 . 1.587(12) ?
C39 C41 . 1.48(2) ?
C39 H39A . 0.96 ?
C39 H39B . 0.96 ?
C39 H39C . 0.96 ?
C40 C41 . 1.48(2) ?
C40 H40A . 0.96 ?
C40 H40B . 0.96 ?
C40 H40C . 0.96 ?
C41 O42 . 1.195(17) ?
O43 H43A . 0.9919 ?
O43 H43B . 0.992 ?

loop_
_geom_hbond_atom_site_label_D
_geom_hbond_atom_site_label_H
_geom_hbond_atom_site_label_A
_geom_hbond_site_symmetry_A
_geom_hbond_distance_DH
_geom_hbond_distance_HA
_geom_hbond_distance_DA
_geom_hbond_angle_DHA
O43 H43A F8 . 0.99 2.03 2.79(3) 132
O43 H43A F9 . 0.99 2.32 3.29(3) 166
O43 H43A F10 . 0.99 2.4 3.23(3) 140
O43 H43B N8 . 0.99 2.35 3.00(3) 122
C3 H3 F9 2_556 0.93 2.5 3.30(2) 144
C35 H35 F9 1_655 0.93 2.55 3.241(19) 132
C26 H26 F12 2_546 0.93 2.51 3.41(2) 161
C33 H33 F6 . 0.93 2.51 3.275(19) 140

loop_
_geom_torsion_atom_site_label_1
_geom_torsion_atom_site_label_2
_geom_torsion_atom_site_label_3
_geom_torsion_atom_site_label_4
_geom_torsion
N32 Pt1 N1 C2 72.1(10)
N22 Pt1 N1 C2 -107.1(9)
N32 Pt1 N1 C6 -110.7(9)
N22 Pt1 N1 C6 70.1(9)
C6 N1 C2 C3 2.8(19)
Pt1 N1 C2 C3 179.9(10)
N1 C2 C3 C4 -1(2)
C2 C3 C4 C5 1(2)
C3 C4 C5 C6 -3(2)
C2 N1 C6 C5 -4.4(18)
Pt1 N1 C6 C5 178.4(9)
C2 N1 C6 C7 179.9(10)
Pt1 N1 C6 C7 2.6(14)
C4 C5 C6 N1 4.3(19)
C4 C5 C6 C7 179.8(12)
N1 C6 C7 N8 126.1(12)
C5 C6 C7 N8 -49.5(16)
N1 C6 C7 C16 -62.0(15)
C5 C6 C7 C16 122.4(13)
C16 C7 N8 C9 6.1(17)
C6 C7 N8 C9 177.9(10)
C7 N8 C9 C10 175.2(11)
C7 N8 C9 C14 -5.3(17)
N8 C9 C10 C11 -179.8(12)
C14 C9 C10 C11 0.8(19)
C9 C10 C11 C12 0(2)
C9 C10 C11 C23 179.8(12)
C10 C11 C12 C13 -1(2)
C23 C11 C12 C13 179.5(13)
C10 C11 C12 C24 -179.5(13)
C23 C11 C12 C24 1(2)
C11 C12 C13 C14 1(2)
C24 C12 C13 C14 179.1(12)
C12 C13 C14 N15 177.4(12)
C12 C13 C14 C9 0(2)
N8 C9 C14 N15 2.3(18)
C10 C9 C14 N15 -178.2(11)
N8 C9 C14 C13 179.4(11)
C10 C9 C14 C13 -1.1(18)
C13 C14 N15 C16 -176.9(11)
C9 C14 N15 C16 0.1(17)
C14 N15 C16 C7 0.5(16)
C14 N15 C16 C17 -178.0(10)
N8 C7 C16 N15 -3.8(18)
C6 C7 C16 N15 -175.1(11)
N8 C7 C16 C17 174.6(11)
C6 C7 C16 C17 3.3(17)
N15 C16 C17 N22 -122.2(11)
C7 C16 C17 N22 59.4(15)
N15 C16 C17 C18 56.3(15)
C7 C16 C17 C18 -122.1(13)
N22 C17 C18 C19 -0.6(17)
C16 C17 C18 C19 -179.0(11)
C17 C18 C19 C20 2.8(19)
C18 C19 C20 C21 -3(2)
C19 C20 C21 N22 0(2)
C20 C21 N22 C17 1.9(19)
C20 C21 N22 Pt1 -175.7(10)
C18 C17 N22 C21 -1.7(17)
C16 C17 N22 C21 176.8(10)
C18 C17 N22 Pt1 175.9(8)
C16 C17 N22 Pt1 -5.5(13)
N1 Pt1 N22 C21 109.8(10)
N25 Pt1 N22 C21 -72.3(10)
N1 Pt1 N22 C17 -67.8(9)
N25 Pt1 N22 C17 110.1(9)
N32 Pt1 N25 C26 84.4(9)
N22 Pt1 N25 C26 -96.2(9)
N32 Pt1 N25 C30 -100.9(9)
N22 Pt1 N25 C30 78.5(9)
C30 N25 C26 C27 1.4(19)
Pt1 N25 C26 C27 176.3(10)
N25 C26 C27 C28 -2(2)
C26 C27 C28 C29 1(2)
C27 C28 C29 C30 1(2)
C27 C28 C29 C31 179.8(13)
C26 N25 C30 C29 0.1(18)
Pt1 N25 C30 C29 -174.6(9)
C28 C29 C30 N25 -1(2)
C31 C29 C30 N25 179.6(11)
N1 Pt1 N32 C33 -94.2(10)
N25 Pt1 N32 C33 87.9(10)
N1 Pt1 N32 C37 76.9(10)
N25 Pt1 N32 C37 -100.9(10)
C37 N32 C33 C34 -1(2)
Pt1 N32 C33 C34 170.1(12)
N32 C33 C34 C35 0(2)
C33 C34 C35 C36 4(2)
C34 C35 C36 C37 -5(2)
C34 C35 C36 C38 177.2(15)
C33 N32 C37 C36 -0.1(19)
Pt1 N32 C37 C36 -171.4(10)
C35 C36 C37 N32 3(2)
C38 C36 C37 N32 -178.8(13)
